data_7244847
loop_
_publ_author_name
'Pizzi, Andrea'
'Calabrese, Miriam'
'Daolio, Andrea'
'Ursini, Maurizio'
'Frontera, Antonio'
'Resnati, Giuseppe'

_publ_section_title
;
 Expanding the toolbox of coinage bond: Adducts involving new gold(III)
 derivatives and bioactive molecules
;
_journal_name_full CrystEngComm
_journal_paper_doi 10.1039/D2CE00446A
_journal_year 2022
_chemical_formula_sum 'C5 H4 Au Cl4 N'
_chemical_formula_weight 416.86
_space_group_crystal_system monoclinic
_space_group_IT_number 14
_space_group_name_Hall '-P 2yn'
_space_group_name_H-M_alt 'P 1 21/n 1'
_atom_sites_solution_hydrogens geom
_audit_creation_method SHELXL-2018/3
_audit_update_record
;
2022-01-27 deposited with the CCDC.	2022-04-22 downloaded from the CCDC.
;
_cell_angle_alpha 90
_cell_angle_beta 90.976(5)
_cell_angle_gamma 90
_cell_formula_units_Z 4
_cell_length_a 4.0879(5)
_cell_length_b 13.4780(19)
_cell_length_c 17.229(2)
_cell_measurement_reflns_used 9110
_cell_measurement_temperature 296(2)
_cell_measurement_theta_max 30.69
_cell_measurement_theta_min 2.36
_cell_volume 949.1(2)
_computing_cell_refinement 'Bruker SAINT'
_computing_data_collection 'Bruker APEX2'
_computing_data_reduction 'Bruker SAINT'
_computing_molecular_graphics 'Bruker SHELXTL'
_computing_publication_material 'Bruker SHELXTL'
_computing_structure_refinement 'SHELXL-2018/3 (Sheldrick, 2018)'
_computing_structure_solution 'SHELXS-97 (Sheldrick, 2008)'
_diffrn_ambient_temperature 296(2)
_diffrn_measured_fraction_theta_full 0.996
_diffrn_measured_fraction_theta_max 0.982
_diffrn_measurement_device_type 'Bruker APEX-II CCD'
_diffrn_measurement_method '\f and \w scans'
_diffrn_radiation_type MoK\a
_diffrn_radiation_wavelength 0.71073
_diffrn_reflns_av_R_equivalents 0.0333
_diffrn_reflns_av_unetI/netI 0.0241
_diffrn_reflns_Laue_measured_fraction_full 0.996
_diffrn_reflns_Laue_measured_fraction_max 0.982
_diffrn_reflns_limit_h_max 5
_diffrn_reflns_limit_h_min -5
_diffrn_reflns_limit_k_max 19
_diffrn_reflns_limit_k_min -18
_diffrn_reflns_limit_l_max 24
_diffrn_reflns_limit_l_min -24
_diffrn_reflns_number 18882
_diffrn_reflns_point_group_measured_fraction_full 0.996
_diffrn_reflns_point_group_measured_fraction_max 0.982
_diffrn_reflns_theta_full 25.242
_diffrn_reflns_theta_max 30.923
_diffrn_reflns_theta_min 3.839
_diffrn_source 'sealed tube'
_exptl_absorpt_coefficient_mu 16.559
_exptl_absorpt_correction_type multi-scan
_exptl_absorpt_process_details 'Bruker (2001). SADABS. Bruker AXS Inc., Madison, Wisconsin, USA.'
_exptl_crystal_colour gold
_exptl_crystal_density_diffrn 2.917
_exptl_crystal_description rod
_exptl_crystal_F_000 752
_exptl_crystal_size_max 0.06
_exptl_crystal_size_mid 0.025
_exptl_crystal_size_min 0.02
_exptl_transmission_factor_max 0.7461
_exptl_transmission_factor_min 0.4548
_refine_diff_density_max 0.813
_refine_diff_density_min -0.889
_refine_diff_density_rms 0.121
_refine_ls_extinction_method none
_refine_ls_goodness_of_fit_ref 1.062
_refine_ls_hydrogen_treatment constr
_refine_ls_matrix_type full
_refine_ls_number_parameters 100
_refine_ls_number_reflns 2947
_refine_ls_number_restraints 0
_refine_ls_restrained_S_all 1.062
_refine_ls_R_factor_all 0.0325
_refine_ls_R_factor_gt 0.0200
_refine_ls_shift/su_max 0.002
_refine_ls_shift/su_mean 0.000
_refine_ls_structure_factor_coef Fsqd
_refine_ls_weighting_details 'w=1/[\s^2^(Fo^2^)+(0.0113P)^2^+0.6838P] where P=(Fo^2^+2Fc^2^)/3'
_refine_ls_weighting_scheme calc
_refine_ls_wR_factor_gt 0.0359
_refine_ls_wR_factor_ref 0.0390
_reflns_Friedel_coverage 0.000
_reflns_number_gt 2352
_reflns_number_total 2947
_reflns_threshold_expression 'I > 2\s(I)'
_cod_data_source_file d2ce00446a2.cif
_cod_data_source_block T1_CCDC1
_cod_original_sg_symbol_H-M 'P 21/n'
_cod_database_code 7244847
_shelx_shelxl_version_number 2018/3
_shelx_space_group_comment
;
The symmetry employed for this shelxl refinement is uniquely defined
by the following loop, which should always be used as a source of
symmetry information in preference to the above space-group names.
They are only intended as comments.
;

loop_
_space_group_symop_operation_xyz
'x, y, z'
'-x+1/2, y+1/2, -z+1/2'
'-x, -y, -z'
'x-1/2, -y-1/2, z-1/2'

loop_
_atom_site_label
_atom_site_type_symbol
_atom_site_fract_x
_atom_site_fract_y
_atom_site_fract_z
_atom_site_U_iso_or_equiv
_atom_site_adp_type
_atom_site_occupancy
_atom_site_site_symmetry_order
_atom_site_calc_flag
_atom_site_refinement_flags_posn
_atom_site_refinement_flags_adp
_atom_site_refinement_flags_occupancy
_atom_site_disorder_assembly
_atom_site_disorder_group
Au1 Au 0.02523(3) 0.12619(2) 0.77441(2) 0.03184(4) Uani 1 1 d . . . . .
Cl1 Cl -0.2878(2) -0.00204(6) 0.72844(5) 0.04323(19) Uani 1 1 d . . . . .
Cl3 Cl 0.3348(2) 0.25667(7) 0.81591(5) 0.0458(2) Uani 1 1 d . . . . .
Cl2 Cl 0.0394(2) 0.05983(7) 0.89499(5) 0.0505(2) Uani 1 1 d . . . . .
C1 C 0.1286(8) 0.1344(2) 0.60543(17) 0.0352(7) Uani 1 1 d . . . . .
H1 H 0.196251 0.069089 0.612732 0.042 Uiso 1 1 calc R U . . .
C4 C -0.0738(10) 0.3255(3) 0.5839(2) 0.0487(9) Uani 1 1 d . . . . .
H4 H -0.144644 0.390631 0.577692 0.058 Uiso 1 1 calc R U . . .
C3 C 0.0393(9) 0.2726(3) 0.5211(2) 0.0456(8) Uani 1 1 d . . . . .
H3 H 0.046499 0.301255 0.472068 0.055 Uiso 1 1 calc R U . . .
C2 C 0.1406(8) 0.1766(2) 0.53310(17) 0.0363(7) Uani 1 1 d . . . . .
Cl4 Cl 0.2811(3) 0.10646(8) 0.45719(5) 0.0613(3) Uani 1 1 d . . . . .
N1 N 0.0191(6) 0.18738(18) 0.66575(13) 0.0315(5) Uani 1 1 d . . . . .
C5 C -0.0807(9) 0.2810(2) 0.65559(19) 0.0435(8) Uani 1 1 d . . . . .
H5 H -0.156240 0.316714 0.697857 0.052 Uiso 1 1 calc R U . . .

loop_
_atom_site_aniso_label
_atom_site_aniso_U_11
_atom_site_aniso_U_22
_atom_site_aniso_U_33
_atom_site_aniso_U_23
_atom_site_aniso_U_13
_atom_site_aniso_U_12
Au1 0.03516(7) 0.03439(7) 0.02602(6) -0.00125(5) 0.00161(4) -0.00014(5)
Cl1 0.0517(5) 0.0356(4) 0.0422(4) -0.0008(3) -0.0032(4) -0.0068(4)
Cl3 0.0494(5) 0.0485(5) 0.0395(4) -0.0084(4) -0.0023(4) -0.0106(4)
Cl2 0.0603(6) 0.0592(6) 0.0319(4) 0.0080(4) -0.0012(4) -0.0082(4)
C1 0.0413(18) 0.0340(17) 0.0302(14) -0.0006(12) -0.0007(13) 0.0067(14)
C4 0.067(3) 0.0328(18) 0.0459(19) 0.0040(15) -0.0048(18) 0.0114(17)
C3 0.057(2) 0.044(2) 0.0353(17) 0.0108(14) -0.0052(16) 0.0034(17)
C2 0.0402(18) 0.0410(18) 0.0276(14) -0.0012(13) -0.0015(13) 0.0040(14)
Cl4 0.0837(8) 0.0695(7) 0.0311(4) -0.0017(4) 0.0096(4) 0.0262(5)
N1 0.0388(15) 0.0276(13) 0.0279(12) -0.0019(10) -0.0007(10) 0.0011(11)
C5 0.056(2) 0.0350(17) 0.0392(17) -0.0056(13) 0.0009(16) 0.0055(16)

loop_
_atom_type_symbol
_atom_type_description
_atom_type_scat_dispersion_real
_atom_type_scat_dispersion_imag
_atom_type_scat_source
C C 0.0033 0.0016 'International Tables Vol C Tables 4.2.6.8 and 6.1.1.4'
H H 0.0000 0.0000 'International Tables Vol C Tables 4.2.6.8 and 6.1.1.4'
N N 0.0061 0.0033 'International Tables Vol C Tables 4.2.6.8 and 6.1.1.4'
Cl Cl 0.1484 0.1585 'International Tables Vol C Tables 4.2.6.8 and 6.1.1.4'
Au Au -2.0133 8.8022 'International Tables Vol C Tables 4.2.6.8 and 6.1.1.4'

loop_
_geom_angle_atom_site_label_1
_geom_angle_atom_site_label_2
_geom_angle_atom_site_label_3
_geom_angle
_geom_angle_site_symmetry_1
_geom_angle_site_symmetry_3
_geom_angle_publ_flag
N1 Au1 Cl2 179.10(8) . . ?
N1 Au1 Cl3 88.51(7) . . ?
Cl2 Au1 Cl3 90.67(3) . . ?
N1 Au1 Cl1 89.41(7) . . ?
Cl2 Au1 Cl1 91.41(3) . . ?
Cl3 Au1 Cl1 177.91(3) . . ?
N1 C1 C2 119.9(3) . . ?
C5 C4 C3 119.4(3) . . ?
C2 C3 C4 118.2(3) . . ?
C1 C2 C3 120.8(3) . . ?
C1 C2 Cl4 118.7(3) . . ?
C3 C2 Cl4 120.5(2) . . ?
C5 N1 C1 120.4(3) . . ?
C5 N1 Au1 120.0(2) . . ?
C1 N1 Au1 119.6(2) . . ?
N1 C5 C4 121.3(3) . . ?

loop_
_geom_bond_atom_site_label_1
_geom_bond_atom_site_label_2
_geom_bond_distance
_geom_bond_site_symmetry_2
_geom_bond_publ_flag
Au1 N1 2.045(2) . ?
Au1 Cl2 2.2616(8) . ?
Au1 Cl3 2.2748(9) . ?
Au1 Cl1 2.2840(8) . ?
C1 N1 1.344(4) . ?
C1 C2 1.372(4) . ?
C4 C5 1.373(5) . ?
C4 C3 1.382(5) . ?
C3 C2 1.373(5) . ?
C2 Cl4 1.721(3) . ?
N1 C5 1.337(4) . ?
